data_2105545
loop_
_publ_author_name
'Hager, O.'
'Foces-Foces, C.'
'Llamas-Saiz, A. L.'
'Weber, E.'

_publ_section_title
;
 Temperature-Dependent Phase Transitions in Two Crystalline Host--Guest
 Complexes Derived from Mandelic Acid
;
_journal_issue 1
_journal_name_full 'Acta Crystallographica Section B'
_journal_page_first 82
_journal_page_last 93
_journal_paper_doi 10.1107/S0108768197010471
_journal_volume 54
_journal_year 1998
_chemical_formula_moiety 'C28 H34 O2 . C3 H7 N O'
_chemical_formula_sum 'C31 H41 N O3'
_chemical_formula_weight 475.67
_chemical_name_systematic
;(R)-1,1-bis(4-tert-butylphenyl)-2-phenylethan-1,2-diol dimethylformamide
 1:1 complex
;
_space_group_IT_number 4
_symmetry_cell_setting monoclinic
_symmetry_space_group_name_Hall 'P 2yb'
_symmetry_space_group_name_H-M 'P 1 21 1'
_audit_creation_method from_xtal_archive_file_using_CIFIO
_cell_angle_alpha 90.00000
_cell_angle_beta 98.100(6)
_cell_angle_gamma 90.00000
_cell_formula_units_Z 4
_cell_length_a 24.811(2)
_cell_length_b 6.0739(2)
_cell_length_c 18.8645(10)
_cell_measurement_reflns_used 81
_cell_measurement_temperature 250
_cell_measurement_theta_max 45
_cell_measurement_theta_min 2
_cell_volume 2814.5(3)
_computing_cell_refinement 'LSUCRE (Appleman, 1984)'
_computing_data_collection 'Philips PW1100'
_computing_data_reduction xtal_DIFDAT_SORTRF_ADDREF
_computing_molecular_graphics xtal_ORTEP
_computing_publication_material xtal_BONDLA_CIFIO
_computing_structure_refinement xtal_CRYLSQ
_computing_structure_solution 'SIR92 (Altomare et al., 1994)'
_diffrn_ambient_temperature 293
_diffrn_measurement_device 'Philips PW1100'
_diffrn_measurement_method \w/2\q
_diffrn_radiation_monochromator Graphite
_diffrn_radiation_source xray_tube
_diffrn_radiation_type 'Cu K\a'
_diffrn_radiation_wavelength 1.5418
_diffrn_reflns_av_R_equivalents .006
_diffrn_reflns_av_sigmaI/netI .021
_diffrn_reflns_limit_h_max 28
_diffrn_reflns_limit_h_min -29
_diffrn_reflns_limit_k_max 7
_diffrn_reflns_limit_k_min 0
_diffrn_reflns_limit_l_max 22
_diffrn_reflns_limit_l_min 0
_diffrn_reflns_number 5444
_diffrn_reflns_reduction_process perpendicular_monochr_Lp
_diffrn_reflns_theta_max 65.12
_diffrn_reflns_theta_min 2.37
_diffrn_standards_decay_% 0
_diffrn_standards_interval_time 90
_diffrn_standards_number 2
_exptl_absorpt_coefficient_mu 0.5541
_exptl_absorpt_correction_type none
_exptl_crystal_colour Colorless
_exptl_crystal_density_diffrn 1.123
_exptl_crystal_density_method 'not measured'
_exptl_crystal_description Prism
_exptl_crystal_F_000 1032
_exptl_crystal_size_max 0.70
_exptl_crystal_size_mid 0.30
_exptl_crystal_size_min 0.30
_refine_diff_density_max .431
_refine_diff_density_min -.465
_refine_ls_abs_structure_details 'Known by synthesis'
_refine_ls_abs_structure_Flack 0
_refine_ls_extinction_coef 7822.573
_refine_ls_extinction_method 'Zachariasen (1968)'
_refine_ls_goodness_of_fit_all .949
_refine_ls_goodness_of_fit_obs .900
_refine_ls_hydrogen_treatment noref
_refine_ls_matrix_type full
_refine_ls_number_constraints 0
_refine_ls_number_parameters 639
_refine_ls_number_reflns 3123
_refine_ls_number_restraints 0
_refine_ls_R_factor_all .117
_refine_ls_R_factor_obs .08
_refine_ls_shift/esd_max .012
_refine_ls_shift/esd_mean .01
_refine_ls_structure_factor_coef F
_refine_ls_weighting_scheme
; Weighting scheme: empirical to
  give no trends in <wF^2^> vs
  <|F~obs~|> and <sin\q/\l>
;
_refine_ls_wR_factor_all .142
_refine_ls_wR_factor_obs .101
_reflns_number_observed 3125
_reflns_number_total 5295
_reflns_observed_criterion I>2\s(I)
_cod_data_source_file bm0010.cif
_cod_data_source_block 1b
_cod_original_sg_symbol_Hall P_2y1
_cod_original_sg_symbol_H-M 'P 21'
_cod_original_formula_sum 'C31 H41 N1 O3 '
_cod_database_code 2105545

loop_
_symmetry_equiv_pos_as_xyz
+x,+y,+z
-x,1/2+y,-z

loop_
_atom_site_aniso_label
_atom_site_aniso_U_11
_atom_site_aniso_U_22
_atom_site_aniso_U_33
_atom_site_aniso_U_12
_atom_site_aniso_U_13
_atom_site_aniso_U_23
N101 .058(5) .122(8) .086(6) -.019(5) .010(4) -.012(6)
O106 .069(4) .098(6) .138(7) -.016(5) -.002(4) -.016(6)
C103 .054(5) .071(7) .090(7) -.007(5) .014(5) -.013(6)
C108 .072(17) .15(3) .071(17) -.02(2) -.010(12) .00(2)
C108a .15(3) .17(3) .090(18) -.05(3) .026(18) .04(2)
C109 .093(8) .119(12) .147(12) -.047(8) .020(8) -.037(10)
C101 .043(4) .046(4) .054(4) .001(4) .011(3) -.005(4)
C102 .034(4) .055(5) .068(5) .010(3) .013(3) .005(4)
C131 .047(4) .065(5) .049(4) .000(4) .012(3) .002(4)
C132 .067(5) .092(7) .051(5) .023(5) .010(4) .009(5)
C133 .074(6) .117(10) .078(7) .026(7) .019(5) .036(7)
C134 .102(7) .120(10) .046(5) .023(8) .022(5) -.002(6)
C135 .154(11) .091(8) .056(6) .036(9) .031(6) -.002(6)
C136 .110(8) .093(8) .072(7) .042(7) .032(6) -.004(6)
O104 .047(3) .045(3) .058(3) .000(2) .004(2) -.005(3)
O105 .044(3) .065(4) .076(4) .002(3) .012(2) .012(3)
C111 .039(4) .059(6) .053(4) .006(4) .006(3) -.003(4)
C112 .085(6) .055(6) .058(5) -.005(5) .019(4) -.012(5)
C113 .073(5) .058(5) .056(5) -.022(4) .016(4) -.014(4)
C114 .052(4) .060(5) .049(4) .004(4) -.005(3) .001(4)
C115 .098(7) .059(6) .040(5) -.004(5) .000(4) .007(4)
C116 .101(7) .060(6) .055(5) -.022(6) .006(5) -.006(5)
C117 .079(6) .058(5) .051(5) .008(5) .005(4) .002(4)
C118 .131(10) .163(15) .065(7) .036(11) -.029(6) -.012(9)
C119 .167(13) .087(9) .074(7) .000(9) .036(7) .018(7)
C120 .178(13) .071(7) .052(6) .011(8) .016(7) .002(5)
C121 .050(4) .053(5) .032(3) .004(4) .010(3) -.008(4)
C122 .057(5) .054(5) .078(6) .013(4) -.009(4) -.020(5)
C123 .062(5) .056(5) .075(6) .020(5) -.005(4) -.013(5)
C124 .038(3) .052(5) .052(4) -.003(4) -.003(3) .001(4)
C125 .042(4) .055(6) .097(7) -.003(4) -.013(4) -.020(5)
C126 .053(5) .055(5) .077(6) .006(4) .000(4) -.010(5)
C127 .050(4) .063(6) .077(6) -.005(4) .004(4) .009(5)
C128 .063(5) .108(9) .104(8) -.008(6) .014(5) .022(7)
C129 .053(5) .100(8) .099(8) -.003(5) -.018(5) -.013(7)
C130 .063(6) .074(7) .130(10) .017(5) -.007(6) .005(7)
N201 .064(5) .084(7) .104(7) -.010(5) -.001(5) .009(6)
O206 .079(4) .080(5) .115(6) .020(4) -.015(4) -.013(5)
C203 .079(7) .088(8) .121(10) .013(7) -.002(7) .019(8)
C208 .135(12) .105(11) .128(11) -.006(10) -.030(9) -.013(10)
C209 .129(12) .158(17) .159(15) -.040(12) -.038(11) .074(14)
C201 .047(4) .042(5) .053(4) -.002(3) .006(3) .004(4)
C202 .043(4) .063(5) .058(5) .004(4) .003(3) -.003(4)
C231 .045(4) .061(5) .068(5) .012(4) .019(4) -.005(5)
C232 .066(5) .066(6) .082(6) -.019(5) .020(5) -.005(5)
C233 .084(7) .111(10) .065(6) .002(7) -.003(5) -.020(7)
C234 .095(7) .077(8) .069(6) .021(6) .024(5) -.003(6)
C235 .098(8) .080(8) .090(8) .024(7) .044(6) .019(7)
C236 .080(6) .078(7) .060(6) -.001(5) .023(4) .000(5)
O204 .053(3) .048(3) .069(4) .001(3) .010(2) .005(3)
O205 .041(3) .063(4) .078(4) .005(3) .000(2) -.003(3)
C211 .040(4) .055(5) .051(4) .008(4) .001(3) .001(4)
C212 .109(8) .065(6) .046(5) .011(6) -.009(5) .003(5)
C213 .125(9) .084(8) .063(7) .012(7) .005(6) .007(6)
C214 .063(5) .076(7) .058(5) .001(5) -.007(4) .010(6)
C215 .184(14) .071(8) .061(7) .010(9) -.007(7) -.018(6)
C216 .157(11) .066(7) .058(6) .009(7) .022(6) -.004(5)
C217 .107(8) .104(9) .045(5) -.019(7) -.012(5) .000(6)
C218 .111(12) .18(2) .060(8) -.050(14) -.045(8) -.003(11)
C219 .125(12) .094(11) .075(9) .026(11) .043(8) .002(9)
C220 .21(2) .071(11) .061(9) .003(13) .012(10) .000(8)
C221 .053(4) .054(5) .041(4) .006(4) .006(3) -.011(4)
C222 .067(5) .047(5) .069(5) .000(4) .001(4) .015(4)
C223 .050(5) .063(6) .075(6) -.001(4) .005(4) .013(5)
C224 .055(4) .067(6) .046(4) -.001(4) .014(3) -.004(4)
C225 .056(5) .070(6) .072(6) .016(5) .011(4) .010(5)
C226 .056(5) .066(6) .057(5) .004(4) .002(4) .016(4)
C227 .043(4) .079(6) .052(4) .001(4) .007(3) -.001(4)
C228 .075(7) .148(13) .095(8) .007(8) .008(6) -.025(9)
C229 .055(5) .175(15) .089(7) -.009(7) .021(5) .019(9)
C230 .053(5) .097(9) .127(9) .008(5) .007(5) .013(8)

loop_
_atom_site_label
_atom_site_fract_x
_atom_site_fract_y
_atom_site_fract_z
_atom_site_U_iso_or_equiv
_atom_site_thermal_displace_type
N101 .0080(3) .641(3) .3732(5) .089(6) Uani
O106 .0617(3) .851(2) .4492(5) .103(5) Uani
C103 .0249(4) .725(2) .4341(6) .072(6) Uani
C108 .0459(12) .600(9) .3157(18) .10(2) Uani
C108a .0247(17) .755(8) .3087(16) .13(3) Uani
C109 -.0353(6) .475(3) .3609(9) .119(10) Uani
C101 .1832(3) .40000 .4760(4) .047(4) Uani
C102 .1476(3) .2560(18) .5168(5) .052(4) Uani
C131 .1541(3) .302(2) .5966(4) .053(4) Uani
C132 .1811(4) .149(2) .6438(5) .070(5) Uani
C133 .1881(4) .188(3) .7172(6) .089(7) Uani
C134 .1675(5) .380(3) .7422(5) .088(7) Uani
C135 .1405(7) .527(3) .6979(6) .099(8) Uani
C136 .1330(5) .484(3) .6238(6) .090(7) Uani
O104 .1693(2) .6301(16) .4851(3) .050(3) Uani
O105 .0914(2) .2914(16) .4873(3) .061(3) Uani
C111 .1748(3) .350(2) .3946(4) .050(4) Uani
C112 .1595(4) .147(2) .3660(5) .065(5) Uani
C113 .1542(4) .108(2) .2940(5) .062(5) Uani
C114 .1652(3) .264(2) .2461(4) .055(4) Uani
C115 .1823(4) .470(2) .2755(4) .067(5) Uani
C116 .1875(5) .507(2) .3476(5) .073(6) Uani
C117 .1585(4) .229(2) .1653(5) .063(5) Uani
C118 .1036(6) .302(4) .1325(6) .124(10) Uani
C119 .2002(7) .367(3) .1301(7) .107(9) Uani
C120 .1701(7) -.009(3) .1454(6) .100(8) Uani
C121 .2429(3) .374(2) .5059(4) .045(4) Uani
C122 .2691(3) .178(2) .4976(5) .065(5) Uani
C123 .3238(4) .153(2) .5245(5) .066(5) Uani
C124 .3549(3) .322(2) .5581(4) .048(4) Uani
C125 .3275(3) .517(2) .5649(6) .067(5) Uani
C126 .2725(4) .542(2) .5399(5) .063(5) Uani
C127 .4160(3) .297(2) .5835(5) .064(5) Uani
C128 .4461(4) .394(3) .5248(7) .091(7) Uani
C129 .4333(4) .428(3) .6521(6) .087(7) Uani
C130 .4322(4) .061(2) .5944(8) .091(7) Uani
N201 .4878(3) .345(2) .1204(6) .085(6) Uani
O206 .4373(3) .383(2) .0130(5) .094(5) Uani
C203 .4613(5) .267(3) .0604(8) .098(8) Uani
C208 .4951(7) .581(3) .1304(10) .127(11) Uani
C209 .5170(8) .202(4) .1707(12) .154(14) Uani
C201 .3169(3) -.0561(18) -.0080(4) .047(4) Uani
C202 .3480(3) -.212(2) -.0539(4) .055(4) Uani
C231 .3351(3) -.179(2) -.1330(5) .057(5) Uani
C232 .3091(4) -.346(2) -.1758(6) .070(6) Uani
C233 .2967(5) -.317(3) -.2506(6) .088(7) Uani
C234 .3100(5) -.128(3) -.2816(6) .079(7) Uani
C235 .3342(5) .038(2) -.2404(7) .086(7) Uani
C236 .3482(4) .011(2) -.1667(5) .071(6) Uani
O204 .3309(2) .1679(16) -.0214(3) .056(3) Uani
O205 .4046(2) -.1763(16) -.0322(3) .061(3) Uani
C211 .3307(3) -.108(2) .0706(4) .049(4) Uani
C212 .3404(5) -.314(2) .0993(5) .075(6) Uani
C213 .3492(6) -.354(3) .1715(6) .091(7) Uani
C214 .3481(4) -.190(2) .2215(5) .067(5) Uani
C215 .3383(7) .018(2) .1932(6) .108(9) Uani
C216 .3303(6) .058(2) .1202(6) .093(8) Uani
C217 .3549(5) -.227(3) .3026(5) .088(7) Uani
C218 .4043(7) -.105(5) .3382(8) .121(13) Uani
C219 .3065(8) -.100(4) .3354(8) .095(10) Uani
C220 .3463(11) -.468(3) .3228(9) .114(13) Uani
C218a .31380 -.36310 .32370 .10400 Uiso
C219a .40310 -.32930 .32320 .07900 Uiso
C220a .35560 -.03200 .33590 .08400 Uiso
C221 .2557(3) -.077(2) -.0310(4) .049(4) Uani
C222 .2285(4) -.272(2) -.0225(5) .062(5) Uani
C223 .1732(3) -.294(2) -.0413(5) .063(5) Uani
C224 .1414(3) -.115(2) -.0698(4) .055(4) Uani
C225 .1689(4) .078(2) -.0789(5) .066(5) Uani
C226 .2245(3) .100(2) -.0613(5) .060(5) Uani
C227 .0798(3) -.138(2) -.0890(4) .058(5) Uani
C228 .0677(5) -.278(3) -.1564(7) .107(9) Uani
C229 .0548(4) -.238(3) -.0278(6) .105(9) Uani
C230 .0517(4) .085(3) -.1044(8) .093(7) Uani
H105 .08150 .16420 .47760 .03500 Uiso
H103 .00490 .67990 .47470 .07000 Uiso
H108a .07630 .50640 .33950 .10100 Uiso
H108b .06090 .75060 .30610 .10100 Uiso
H108c .03220 .53510 .26850 .10100 Uiso
H108aa .06630 .76100 .30540 .14600 Uiso
H108ab .01200 .91530 .30540 .14600 Uiso
H108ac .01180 .69270 .25760 .14600 Uiso
H109a -.04910 .40460 .31370 .10100 Uiso
H109b -.06820 .54180 .37850 .10100 Uiso
H109c -.02270 .34700 .39440 .10100 Uiso
H102 .15650 .10630 .50930 .05100 Uiso
H132 .19450 .01060 .62520 .06700 Uiso
H133 .20720 .08590 .75010 .08500 Uiso
H134 .17270 .40690 .79140 .08600 Uiso
H135 .12650 .65290 .71560 .09900 Uiso
H136 .11350 .58280 .59280 .08800 Uiso
H104 .13000 .62080 .45860 .05000 Uiso
H112 .15320 .02610 .39760 .06400 Uiso
H113 .14130 -.03060 .27630 .06100 Uiso
H115 .19000 .58160 .24420 .06700 Uiso
H116 .20220 .63940 .36550 .07000 Uiso
H118a .09550 .27340 .08390 .11800 Uiso
H118b .09700 .45140 .14190 .11800 Uiso
H118c .08000 .20310 .16160 .10100 Uiso
H119a .23250 .37620 .16320 .10200 Uiso
H119b .20880 .28560 .08950 .10200 Uiso
H119c .19000 .49920 .11560 .10200 Uiso
H120a .20460 -.05350 .16980 .10200 Uiso
H120b .14550 -.11230 .16130 .10200 Uiso
H120c .17050 -.03180 .09600 .10200 Uiso
H122 .24980 .05610 .47450 .06500 Uiso
H123 .34110 .01640 .51760 .06600 Uiso
H125 .34640 .59550 .60330 .06400 Uiso
H126 .25540 .67350 .54690 .06200 Uiso
H128a .43260 .53640 .51320 .08900 Uiso
H128b .48350 .40160 .54120 .08900 Uiso
H128c .43910 .28970 .47680 .08900 Uiso
H129a .41040 .38910 .68640 .08400 Uiso
H129b .46930 .39440 .67040 .08400 Uiso
H129c .43000 .57450 .64370 .08400 Uiso
H130a .47010 .04560 .60650 .08600 Uiso
H130b .41600 .00110 .63450 .08600 Uiso
H130c .42000 -.02640 .55480 .08600 Uiso
H203 .46030 .10210 .05270 .09500 Uiso
H208a .45660 .64710 .12560 .13200 Uiso
H208b .51370 .63830 .09150 .13200 Uiso
H208c .51400 .64120 .17770 .13200 Uiso
H209a .50000 .20120 .20940 .13200 Uiso
H209b .55340 .25100 .18360 .13200 Uiso
H209c .51810 .05730 .15220 .13200 Uiso
H202 .33890 -.36100 -.04700 .05400 Uiso
H232 .29770 -.47660 -.15420 .06900 Uiso
H233 .28070 -.43520 -.27920 .08600 Uiso
H234 .30100 -.11330 -.33230 .07700 Uiso
H235 .34420 .16780 -.26230 .08600 Uiso
H236 .36540 .12410 -.13900 .07100 Uiso
H204 .36220 .14200 -.01160 .05500 Uiso
H205 .42000 -.26840 -.02200 .06000 Uiso
H212 .33960 -.43940 .06820 .07300 Uiso
H213 .35640 -.50270 .18810 .08800 Uiso
H215 .33780 .13450 .22510 .06500 Uiso
H216 .32420 .19910 .10360 .08900 Uiso
H218a .40240 .06980 .32410 .18800 Uiso
H218b .44040 -.14560 .31570 .18800 Uiso
H218c .41230 -.11270 .38950 .18800 Uiso
H219a .27000 -.15940 .31310 .10000 Uiso
H219b .30720 .06300 .32460 .10000 Uiso
H219c .31040 -.12050 .38920 .10000 Uiso
H220a .37180 -.56750 .30270 .11800 Uiso
H220b .30740 -.51370 .30390 .11800 Uiso
H220c .34990 -.49410 .37740 .11800 Uiso
H218aa .32100 -.38689 .37882 .10400 Uiso
H218ab .31406 -.51436 .29792 .10400 Uiso
H218ac .27607 -.28829 .30987 .10400 Uiso
H219aa .40808 -.35594 .37819 .07900 Uiso
H219ab .43469 -.23116 .31039 .07900 Uiso
H219ac .40349 -.47949 .29680 .07900 Uiso
H220aa .36063 -.05664 .39099 .08400 Uiso
H220ab .31903 .04954 .32003 .08400 Uiso
H220ac .38765 .06247 .32254 .08400 Uiso
H222 .24880 -.39680 -.00330 .06300 Uiso
H223 .15560 -.43330 -.03520 .06200 Uiso
H225 .14860 .19770 -.09770 .06300 Uiso
H226 .24150 .23070 -.07130 .05800 Uiso
H228a .03010 -.29800 -.16590 .10400 Uiso
H228b .08450 -.41730 -.14520 .10400 Uiso
H228c .08070 -.20960 -.19560 .10400 Uiso
H229a .01680 -.24020 -.03760 .10100 Uiso
H229b .06710 -.38770 -.02000 .10100 Uiso
H229c .07000 -.13160 .02370 .11800 Uiso
H230a .06000 .16890 -.06290 .08900 Uiso
H230b .01410 .05640 -.11300 .08900 Uiso
H230c .06000 .19530 -.14970 .08900 Uiso

loop_
_atom_type_symbol
_atom_type_scat_dispersion_real
_atom_type_scat_dispersion_imag
_atom_type_scat_source
H 0 0 International_Tables_for_X-Ray_Crystallography
C .017 .009 International_Tables_for_X-Ray_Crystallography
O .047 .032 International_Tables_for_X-Ray_Crystallography
N .029 .018 International_Tables_for_X-Ray_Crystallography

loop_
_geom_angle_atom_site_label_1
_geom_angle_atom_site_label_2
_geom_angle_atom_site_label_3
_geom_angle
C103 N101 C109 124.1(12)
C103 N101 C108a 117(2)
C103 N101 C108 122.5(15)
C109 N101 C108a 117.7(18)
C109 N101 C108 106(2)
C108a N101 C108 41(3)
H103 C103 O106 115.7(11)
H103 C103 N101 116.1(11)
O106 C103 N101 128.1(12)
H108c C108 H108a 108(5)
H108c C108 H108b 107(4)
H108c C108 C108a 98(3)
H108c C108 H108aa 107(3)
H108c C108 N101 122(3)
H108a C108 H108b 109(3)
H108a C108 C108a 152(5)
H108a C108 H108aa 104(3)
H108a C108 N101 106(3)
H108b C108 C108a 51(3)
H108b C108 H108aa 5.1(2)
H108b C108 N101 105(4)
C108a C108 H108aa 57(4)
C108a C108 N101 67(3)
H108aa C108 N101 108(4)
H108b C108a H108ab 109(5)
H108b C108a H108aa 3.7(4)
H108b C108a H108ac 97(3)
H108b C108a C108 61(3)
H108b C108a N101 115(3)
H108ab C108a H108aa 105(4)
H108ab C108a H108ac 104(3)
H108ab C108a C108 169(5)
H108ab C108a N101 112(3)
H108aa C108a H108ac 98(3)
H108aa C108a C108 64(3)
H108aa C108a N101 117(3)
H108ac C108a C108 83(4)
H108ac C108a N101 120(4)
C108 C108a N101 72(3)
H109a C109 H109b 105.9(13)
H109a C109 H109c 105.1(17)
H109a C109 N101 125.8(16)
H109b C109 H109c 107.1(16)
H109b C109 N101 106.2(15)
H109c C109 N101 105.7(12)
O104 C101 C121 106.9(6)
O104 C101 C102 109.1(7)
O104 C101 C111 107.7(6)
C121 C101 C102 110.8(6)
C121 C101 C111 109.6(6)
C102 C101 C111 112.4(6)
H102 C102 O105 108.5(8)
H102 C102 C131 109.1(9)
H102 C102 C101 108.1(7)
O105 C102 C131 108.5(7)
O105 C102 C101 108.4(7)
C131 C102 C101 114.1(7)
C136 C131 C132 118.7(9)
C136 C131 C13136 59.7(7)
C136 C131 C102 122.2(9)
C132 C131 C13136 59.0(6)
C132 C131 C102 119.1(10)
C13136 C131 C102 178.1(10)
H132 C132 C13136 177.9(11)
H132 C132 C133 120.1(11)
H132 C132 C131 119.8(9)
C13136 C132 C133 59.6(8)
C13136 C132 C131 60.5(7)
C133 C132 C131 120.2(12)
H133 C133 C13136 179.4(15)
H133 C133 C134 120.0(11)
H133 C133 C132 121.0(15)
C13136 C133 C134 59.5(8)
C13136 C133 C132 59.5(7)
C134 C133 C132 119.0(12)
H134 C134 C135 119.3(16)
H134 C134 C13136 178.8(15)
H134 C134 C133 118.9(14)
C135 C134 C13136 61.8(8)
C135 C134 C133 121.8(11)
C13136 C134 C133 60.0(8)
H135 C135 C134 120.6(11)
H135 C135 C13136 179.1(14)
H135 C135 C136 120.6(13)
C134 C135 C13136 60.2(9)
C134 C135 C136 118.7(14)
C13136 C135 C136 58.6(8)
H136 C136 C131 119.1(11)
H136 C136 C13136 178.7(14)
H136 C136 C135 119.3(14)
C131 C136 C13136 61.6(7)
C131 C136 C135 121.5(12)
C13136 C136 C135 60.0(8)
H104 O104 C101 96.5(7)
H105 O105 C102 100.8(8)
C116 C111 C112 116.4(9)
C116 C111 C11116 58.7(6)
C116 C111 C101 119.7(9)
C112 C111 C11116 57.7(6)
C112 C111 C101 123.7(8)
C11116 C111 C101 176.5(6)
H112 C112 C11116 176.2(12)
H112 C112 C113 118.4(12)
H112 C112 C111 119.8(9)
C11116 C112 C113 59.5(7)
C11116 C112 C111 62.4(7)
C113 C112 C111 121.8(10)
H113 C113 C11116 177.5(10)
H113 C113 C114 118.3(9)
H113 C113 C112 119.1(11)
C11116 C113 C114 63.1(7)
C11116 C113 C112 59.4(7)
C114 C113 C112 122.6(11)
C113 C114 C115 115.7(8)
C113 C114 C11116 57.8(6)
C113 C114 C117 124.2(10)
C115 C114 C11116 57.9(6)
C115 C114 C117 120.1(9)
C11116 C114 C117 177.6(10)
H115 C115 C116 120.7(12)
H115 C115 C11116 179.4(10)
H115 C115 C114 118.1(9)
C116 C115 C11116 59.7(7)
C116 C115 C114 121.1(10)
C11116 C115 C114 61.4(7)
H116 C116 C11116 174.8(12)
H116 C116 C115 118.7(12)
H116 C116 C111 118.9(10)
C11116 C116 C115 60.1(7)
C11116 C116 C111 62.2(7)
C115 C116 C111 122.3(11)
C118 C117 C114 109.8(9)
C118 C117 C120 111.8(12)
C118 C117 C119 106.9(11)
C114 C117 C120 112.2(9)
C114 C117 C119 111.5(9)
C120 C117 C119 104.4(10)
H118a C118 H118b 110.1(18)
H118a C118 H118c 110.7(18)
H118a C118 C117 114.7(15)
H118b C118 H118c 109.1(15)
H118b C118 C117 112.4(14)
H118c C118 C117 99.3(13)
H119c C119 H119a 109.7(17)
H119c C119 H119b 108.2(13)
H119c C119 C117 116.8(16)
H119a C119 H119b 106.9(17)
H119a C119 C117 107.6(11)
H119b C119 C117 107.3(14)
H120c C120 H120b 108.1(14)
H120c C120 H120a 107.5(16)
H120c C120 C117 114.0(12)
H120b C120 H120a 103.6(13)
H120b C120 C117 113.3(14)
H120a C120 C117 109.6(12)
C126 C121 C122 118.0(8)
C126 C121 C12126 59.2(6)
C126 C121 C101 121.9(9)
C122 C121 C12126 58.8(6)
C122 C121 C101 120.0(8)
C12126 C121 C101 178.4(7)
H122 C122 C12126 177.7(11)
H122 C122 C121 120.6(8)
H122 C122 C123 119.2(11)
C12126 C122 C121 61.7(6)
C12126 C122 C123 58.6(6)
C121 C122 C123 120.2(10)
H123 C123 C12126 178.0(10)
H123 C123 C124 118.5(9)
H123 C123 C122 118.6(11)
C12126 C123 C124 63.0(7)
C12126 C123 C122 59.9(7)
C124 C123 C122 122.9(11)
C123 C124 C125 115.4(7)
C123 C124 C12126 57.4(6)
C123 C124 C127 122.3(10)
C125 C124 C12126 58.0(5)
C125 C124 C127 122.3(9)
C12126 C124 C127 177.9(7)
H125 C125 C12126 156.4(12)
H125 C125 C124 108.0(8)
H125 C125 C126 124.7(11)
C12126 C125 C124 62.6(6)
C12126 C125 C126 59.7(7)
C124 C125 C126 122.4(10)
H126 C126 C121 119.2(9)
H126 C126 C12126 178.1(10)
H126 C126 C125 119.7(11)
C121 C126 C12126 61.9(7)
C121 C126 C125 121.1(11)
C12126 C126 C125 59.2(7)
C130 C127 C129 110.1(10)
C130 C127 C124 111.9(9)
C130 C127 C128 108.6(10)
C129 C127 C124 111.1(8)
C129 C127 C128 107.7(10)
C124 C127 C128 107.2(8)
H128b C128 H128a 109.6(15)
H128b C128 H128c 109.5(12)
H128b C128 C127 109.7(11)
H128a C128 H128c 109.3(11)
H128a C128 C127 109.1(11)
H128c C128 C127 109.6(12)
H129c C129 H129b 109.5(13)
H129c C129 H129a 108.3(13)
H129c C129 C127 110.9(11)
H129b C129 H129a 109.1(12)
H129b C129 C127 109.9(12)
H129a C129 C127 109.1(11)
H130c C130 H130a 109.8(14)
H130c C130 H130b 106.5(13)
H130c C130 C127 112.7(12)
H130a C130 H130b 106.3(13)
H130a C130 C127 111.7(12)
H130b C130 C127 109.4(12)
C203 N201 C209 120.2(15)
C203 N201 C208 120.4(13)
C209 N201 C208 118.6(13)
H203 C203 O206 117.7(13)
H203 C203 N201 118.7(14)
O206 C203 N201 123.7(15)
H208b C208 H208c 108.8(17)
H208b C208 H208a 109.1(17)
H208b C208 N201 108.2(16)
H208c C208 H208a 104.4(17)
H208c C208 N201 120.0(16)
H208a C208 N201 105.9(15)
H209a C209 H209c 110(2)
H209a C209 H209b 109(2)
H209a C209 N201 107.1(18)
H209c C209 H209b 108(2)
H209c C209 N201 111.4(18)
H209b C209 N201 111(2)
O204 C201 C211 110.2(8)
O204 C201 C221 106.3(8)
O204 C201 C202 109.2(7)
C211 C201 C221 109.9(7)
C211 C201 C202 111.0(8)
C221 C201 C202 110.1(7)
H202 C202 O205 110.8(9)
H202 C202 C231 104.1(9)
H202 C202 C201 111.0(8)
O205 C202 C231 109.3(7)
O205 C202 C201 106.9(7)
C231 C202 C201 114.7(8)
C236 C231 C232 117.4(9)
C236 C231 C23136 59.1(6)
C236 C231 C202 122.8(9)
C232 C231 C23136 58.3(6)
C232 C231 C202 119.8(10)
C23136 C231 C202 178.1(11)
H232 C232 C23136 176.6(10)
H232 C232 C231 119.8(10)
H232 C232 C233 119.7(12)
C23136 C232 C231 61.4(7)
C23136 C232 C233 59.0(8)
C231 C232 C233 120.4(12)
H233 C233 C234 120.4(11)
H233 C233 C23136 176.5(14)
H233 C233 C232 119.1(15)
C234 C233 C23136 61.5(9)
C234 C233 C232 120.4(13)
C23136 C233 C232 58.9(7)
H234 C234 C233 118.5(13)
H234 C234 C235 121.7(14)
H234 C234 C23136 178.4(15)
C233 C234 C235 119.8(11)
C233 C234 C23136 60.0(8)
C235 C234 C23136 59.9(8)
H235 C235 C234 119.6(12)
H235 C235 C23136 177.2(13)
H235 C235 C236 119.3(13)
C234 C235 C23136 61.2(8)
C234 C235 C236 120.9(13)
C23136 C235 C236 59.7(8)
H236 C236 C23136 179.4(12)
H236 C236 C231 118.6(9)
H236 C236 C235 120.4(13)
C23136 C236 C231 61.6(7)
C23136 C236 C235 59.3(8)
C231 C236 C235 120.9(11)
H204 O204 C201 91.3(8)
H205 O205 C202 116.1(10)
C212 C211 C216 114.7(9)
C212 C211 C21116 56.9(6)
C212 C211 C201 125.6(9)
C216 C211 C21116 57.9(7)
C216 C211 C201 119.5(10)
C21116 C211 C201 175.3(8)
H212 C212 C21116 175.3(12)
H212 C212 C211 119.7(9)
H212 C212 C213 116.9(12)
C21116 C212 C211 63.9(7)
C21116 C212 C213 59.4(8)
C211 C212 C213 123.3(11)
H213 C213 C21116 178.1(13)
H213 C213 C212 119.1(13)
H213 C213 C214 118.3(11)
C21116 C213 C212 59.0(8)
C21116 C213 C214 63.6(8)
C212 C213 C214 122.6(13)
C213 C214 C215 114.7(10)
C213 C214 C21116 57.1(7)
C213 C214 C217 124.9(12)
C215 C214 C21116 57.6(7)
C215 C214 C217 120.4(11)
C21116 C214 C217 177.2(10)
H215 C215 C21116 179.1(17)
H215 C215 C214 117.6(11)
H215 C215 C216 119.8(14)
C21116 C215 C214 62.9(8)
C21116 C215 C216 59.6(8)
C214 C215 C216 122.5(13)
H216 C216 C21116 179.1(12)
H216 C216 C211 117.9(11)
H216 C216 C215 119.9(13)
C21116 C216 C211 63.0(8)
C21116 C216 C215 59.1(8)
C211 C216 C215 122.2(13)
C220a C217 C219a 108.6(8)
C220a C217 C218a 110.3(8)
C220a C217 C218 53.1(10)
C220a C217 C214 109.4(11)
C220a C217 C220 136.1(10)
C220a C217 C219 50.4(8)
C219a C217 C218a 107.1(10)
C219a C217 C218 57.9(11)
C219a C217 C214 108.8(9)
C219a C217 C220 68.9(12)
C219a C217 C219 141.2(9)
C218a C217 C218 137.4(10)
C218a C217 C214 112.5(8)
C218a C217 C220 40.6(11)
C218a C217 C219 64.3(9)
C218 C217 C214 110.0(11)
C218 C217 C220 119.5(15)
C218 C217 C219 101.3(13)
C214 C217 C220 112.7(11)
C214 C217 C219 109.2(10)
C220 C217 C219 102.8(14)
H218c C218 H218b 108.7(16)
H218c C218 H218a 107(2)
H218c C218 H220ac 109(2)
H218c C218 H219ab 110.0(19)
H218c C218 C220a 96.4(15)
H218c C218 C219a 99(2)
H218c C218 C217 118(2)
H218b C218 H218a 97.9(18)
H218b C218 H220ac 114(2)
H218b C218 H219ab 25.9(5)
H218b C218 C220a 154.5(15)
H218b C218 C219a 71.9(15)
H218b C218 C217 112.5(17)
H218a C218 H220ac 19.0(5)
H218a C218 H219ab 120.3(16)
H218a C218 C220a 69.4(13)
H218a C218 C219a 154.5(14)
H218a C218 C217 111.4(15)
H220ac C218 H219ab 132.2(16)
H220ac C218 C220a 50.8(9)
H220ac C218 C219a 147.0(14)
H220ac C218 C217 94.8(13)
H219ab C218 C220a 145.6(16)
H219ab C218 C219a 46.1(9)
H219ab C218 C217 90.7(15)
C220a C218 C219a 109.8(15)
C220a C218 C217 56.8(9)
C219a C218 C217 55.6(11)
H219a C219 H219c 109.1(18)
H219a C219 H219b 107.6(17)
H219a C219 H220ab 119.4(17)
H219a C219 C220a 155.8(17)
H219a C219 C217 110.1(15)
H219a C219 C218a 72.9(12)
H219c C219 H219b 108.4(17)
H219c C219 H220ab 113.7(18)
H219c C219 C220a 94.3(13)
H219c C219 C217 110.8(15)
H219c C219 C218a 91.2(14)
H219b C219 H220ab 18.6(4)
H219b C219 C220a 69.1(12)
H219b C219 C217 110.8(16)
H219b C219 C218a 158.4(16)
H220ab C219 C220a 52.1(9)
H220ab C219 C217 92.5(14)
H220ab C219 C218a 142.9(16)
C220a C219 C217 53.4(9)
C220a C219 C218a 101.3(12)
C217 C219 C218a 51.7(8)
H218ab C220 H220a 100.2(17)
H218ab C220 H220b 11.0(4)
H218ab C220 C218a 64.4(17)
H218ab C220 H220c 114(2)
H218ab C220 C217 108.0(17)
H218ab C220 C219a 148.3(17)
H220a C220 H220b 109.1(18)
H220a C220 C218a 158.5(19)
H220a C220 H220c 109(2)
H220a C220 C217 112(2)
H220a C220 C219a 73.8(16)
H220b C220 C218a 57.9(14)
H220b C220 H220c 105(2)
H220b C220 C217 109.3(17)
H220b C220 C219a 155.7(16)
C218a C220 H220c 92.0(18)
C218a C220 C217 63.3(11)
C218a C220 C219a 110.8(15)
H220c C220 C217 113.4(15)
H220c C220 C219a 96.9(15)
C217 C220 C219a 50.3(9)
H220b C218a C220 60.5(12)
H220b C218a H218ab 11.72032
H220b C218a H218aa 104.128(2)
H220b C218a H218ac 102.570(3)
H220b C218a C217 121.1(5)
H220b C218a C219 160.3(6)
C220 C218a H218ab 52.3(12)
C220 C218a H218aa 84.6(9)
C220 C218a H218ac 160.9(10)
C220 C218a C217 76.1(14)
C220 C218a C219 135.4(14)
H218ab C218a H218aa 109.469(2)
H218ab C218a H218ac 109.468(3)
H218ab C218a C217 109.4(6)
H218ab C218a C219 159.9(6)
H218aa C218a H218ac 109.462(2)
H218aa C218a C217 109.5(4)
H218aa C218a C219 90.4(6)
H218ac C218a C217 109.5(5)
H218ac C218a C219 59.4(6)
C217 C218a C219 64.0(9)
H219ab C219a H219aa 109.481(3)
H219ab C219a H219ac 109.471(3)
H219ab C219a C217 109.5(6)
H219ab C219a C218 59.4(8)
H219ab C219a C220 165.5(6)
H219aa C219a H219ac 109.474(2)
H219aa C219a C217 109.5(4)
H219aa C219a C218 87.4(7)
H219aa C219a C220 84.6(6)
H219ac C219a C217 109.4(6)
H219ac C219a C218 162.8(7)
H219ac C219a C220 67.2(7)
C217 C219a C218 66.5(9)
C217 C219a C220 60.8(10)
C218 C219a C220 119.9(11)
H220aa C220a H220ac 109.475(3)
H220aa C220a H220ab 109.462(3)
H220aa C220a C218 86.4(7)
H220aa C220a C219 86.6(7)
H220aa C220a H219b 101.671(3)
H220aa C220a C217 109.5(5)
H220ac C220a H220ab 109.472(4)
H220ac C220a C218 56.6(12)
H220ac C220a C219 158.8(8)
H220ac C220a H219b 115.355(4)
H220ac C220a C217 109.5(5)
H220ab C220a C218 162.6(9)
H220ab C220a C219 50.6(9)
H220ab C220a H219b 8.14599
H220ab C220a C217 109.5(5)
C218 C220a C219 140.9(15)
C218 C220a H219b 170.6(9)
C218 C220a C217 70.1(12)
C219 C220a H219b 45.7(9)
C219 C220a C217 76.2(11)
H219b C220a C217 111.1(5)
C222 C221 C226 117.0(8)
C222 C221 C22126 57.8(6)
C222 C221 C201 121.3(9)
C226 C221 C22126 59.1(6)
C226 C221 C201 121.8(9)
C22126 C221 C201 178.7(8)
H222 C222 C22126 178.4(10)
H222 C222 C223 118.3(11)
H222 C222 C221 119.0(9)
C22126 C222 C223 60.5(7)
C22126 C222 C221 62.3(6)
C223 C222 C221 122.7(10)
H223 C223 C22126 179.0(11)
H223 C223 C222 120.5(11)
H223 C223 C224 119.0(8)
C22126 C223 C222 59.0(7)
C22126 C223 C224 61.5(7)
C222 C223 C224 120.5(10)
C225 C224 C223 116.4(8)
C225 C224 C22126 58.3(6)
C225 C224 C227 123.1(10)
C223 C224 C22126 58.2(6)
C223 C224 C227 120.5(10)
C22126 C224 C227 178.6(10)
H225 C225 C22126 179.7(11)
H225 C225 C224 117.7(9)
H225 C225 C226 119.2(12)
C22126 C225 C224 62.4(7)
C22126 C225 C226 60.8(7)
C224 C225 C226 123.2(10)
H226 C226 C225 119.9(11)
H226 C226 C22126 176.5(9)
H226 C226 C221 119.8(8)
C225 C226 C22126 59.0(7)
C225 C226 C221 120.2(11)
C22126 C226 C221 61.2(7)
C229 C227 C228 111.1(11)
C229 C227 C224 111.2(7)
C229 C227 C230 105.9(10)
C228 C227 C224 108.8(8)
C228 C227 C230 107.7(10)
C224 C227 C230 112.1(10)
H228a C228 H228c 110.5(13)
H228a C228 H228b 108.8(19)
H228a C228 C227 107.8(13)
H228c C228 H228b 112.2(15)
H228c C228 C227 111.1(16)
H228b C228 C227 106.3(11)
H229a C229 H229b 107.9(18)
H229a C229 H229c 111.5(13)
H229a C229 C227 111.4(11)
H229b C229 H229c 109.4(11)
H229b C229 C227 109.8(11)
H229c C229 C227 106.9(13)
H230a C230 H230b 110.1(13)
H230a C230 H230c 105.6(14)
H230a C230 C227 106.5(11)
H230b C230 H230c 105.2(11)
H230b C230 C227 106.4(13)
H230c C230 C227 122.8(11)
H108aa H108b C108a 153(3)
H108aa H108b C108 139(2)
C108a H108b C108 68(4)
H108b H108aa C108a 23(3)
H108b H108aa C108 36.4(19)
C108a H108aa C108 59(3)
H220ac H218a C218 84.8(10)
H219ab H218b C218 94.7(15)
H218ac H219a C219 102.2(12)
H220ab H219b C219 81.3(11)
H220ab H219b C220a 26.723(2)
C219 H219b C220a 65.2(11)
H218ab H220b C218a 96.999(2)
H218ab H220b C220 54.7(11)
C218a H220b C220 61.6(12)
H220b H218ab C220 114.3(14)
H220b H218ab C218a 71.280(2)
C220 H218ab C218a 63.3(14)
H219a H218ac C218a 125.4470(14)
H218b H219ab C219a 133.613(2)
H218b H219ab C218 59.4(11)
C219a H219ab C218 74.5(11)
H219b H220ab C219 80.1(11)
H219b H220ab C220a 145.131(3)
C219 H220ab C220a 77.3(11)
H218a H220ac C220a 146.963(3)
H218a H220ac C218 76.2(10)
C220a H220ac C218 72.6(10)
C112 C11116 C113 61.1(6)
C112 C11116 C116 119.0(7)
C112 C11116 C115 179.1(7)
C112 C11116 C111 59.9(7)
C112 C11116 C114 120.2(7)
C113 C11116 C116 179.7(7)
C113 C11116 C115 119.8(6)
C113 C11116 C111 121.0(7)
C113 C11116 C114 59.1(6)
C116 C11116 C115 60.1(6)
C116 C11116 C111 59.1(7)
C116 C11116 C114 120.8(7)
C115 C11116 C111 119.2(7)
C115 C11116 C114 60.7(7)
C111 C11116 C114 178.7(6)
C123 C12126 C125 119.0(6)
C123 C12126 C122 61.6(6)
C123 C12126 C126 179.5(7)
C123 C12126 C121 121.1(7)
C123 C12126 C124 59.6(6)
C125 C12126 C122 178.9(7)
C125 C12126 C126 61.1(6)
C125 C12126 C121 120.0(7)
C125 C12126 C124 59.4(6)
C122 C12126 C126 118.4(6)
C122 C12126 C121 59.5(6)
C122 C12126 C124 121.1(7)
C126 C12126 C121 58.9(6)
C126 C12126 C124 120.5(7)
C121 C12126 C124 179.3(8)
C134 C13136 C136 119.5(10)
C134 C13136 C132 121.3(8)
C134 C13136 C133 60.5(9)
C134 C13136 C135 58.1(8)
C134 C13136 C131 177.8(10)
C136 C13136 C132 119.2(7)
C136 C13136 C133 179.3(9)
C136 C13136 C135 61.4(8)
C136 C13136 C131 58.7(7)
C132 C13136 C133 60.9(7)
C132 C13136 C135 179.4(7)
C132 C13136 C131 60.5(6)
C133 C13136 C135 118.5(8)
C133 C13136 C131 121.3(8)
C135 C13136 C131 120.1(8)
C212 C21116 C213 61.6(7)
C212 C21116 C215 179.5(9)
C212 C21116 C216 118.3(7)
C212 C21116 C214 120.9(8)
C212 C21116 C211 59.2(7)
C213 C21116 C215 118.8(8)
C213 C21116 C216 179.2(10)
C213 C21116 C214 59.3(8)
C213 C21116 C211 120.8(8)
C215 C21116 C216 61.3(8)
C215 C21116 C214 59.5(8)
C215 C21116 C211 120.4(8)
C216 C21116 C214 120.8(8)
C216 C21116 C211 59.1(7)
C214 C21116 C211 179.8(8)
C222 C22126 C225 179.5(6)
C222 C22126 C223 60.5(6)
C222 C22126 C226 119.6(6)
C222 C22126 C221 59.9(6)
C222 C22126 C224 120.9(7)
C225 C22126 C223 119.7(6)
C225 C22126 C226 60.2(6)
C225 C22126 C221 119.9(7)
C225 C22126 C224 59.3(7)
C223 C22126 C226 179.4(6)
C223 C22126 C221 120.4(7)
C223 C22126 C224 60.4(6)
C226 C22126 C221 59.7(6)
C226 C22126 C224 119.5(7)
C221 C22126 C224 178.7(7)
C232 C23136 C233 62.1(8)
C232 C23136 C235 178.7(7)
C232 C23136 C236 119.6(7)
C232 C23136 C234 120.6(8)
C232 C23136 C231 60.3(7)
C233 C23136 C235 117.4(8)
C233 C23136 C236 178.3(8)
C233 C23136 C234 58.5(9)
C233 C23136 C231 122.4(8)
C235 C23136 C236 60.9(7)
C235 C23136 C234 58.9(8)
C235 C23136 C231 120.2(8)
C236 C23136 C234 119.8(9)
C236 C23136 C231 59.3(7)
C234 C23136 C231 179.1(9)

loop_
_geom_bond_atom_site_label_1
_geom_bond_atom_site_label_2
_geom_bond_distance
N101 C103 1.272(15)
N101 C109 1.47(2)
N101 C108a 1.51(4)
N101 C108 1.55(4)
O106 C103 1.195(15)
C103 H103 1.009(12)
C108 H108c .99(4)
C108 H108a 1.00(4)
C108 H108b 1.01(5)
C108 C108a 1.07(7)
C108 H108aa 1.13(5)
C108a H108b .91(4)
C108a H108ab 1.02(5)
C108a H108aa 1.04(4)
C108a H108ac 1.04(3)
C109 H109a 1.003(17)
C109 H109b 1.008(17)
C109 H109c 1.023(18)
C101 O104 1.455(10)
C101 C121 1.518(10)
C101 C102 1.525(11)
C101 C111 1.549(11)
C102 H102 .951(11)
C102 O105 1.444(9)
C102 C131 1.518(12)
C131 C136 1.355(18)
C131 C132 1.393(15)
C131 C13136 1.394(9)
C132 H132 .984(13)
C132 C13136 1.372(14)
C132 C133 1.392(15)
C133 H133 .954(14)
C133 C13136 1.375(15)
C133 C134 1.38(2)
C134 H134 .933(10)
C134 C135 1.34(2)
C134 C13136 1.368(11)
C135 H135 .922(16)
C135 C13136 1.389(17)
C135 C136 1.409(16)
C136 H136 .926(13)
C136 C13136 1.369(14)
O104 H104 1.033(5)
O105 H105 .823(10)
C111 C116 1.367(16)
C111 C112 1.376(16)
C111 C11116 1.409(9)
C112 H112 .974(12)
C112 C11116 1.344(12)
C112 C113 1.367(13)
C113 H113 .947(12)
C113 C11116 1.344(13)
C113 C114 1.363(15)
C114 C115 1.408(17)
C114 C11116 1.418(9)
C114 C117 1.526(12)
C115 H115 .935(11)
C115 C116 1.367(13)
C115 C11116 1.367(12)
C116 H116 .928(13)
C116 C11116 1.362(13)
C117 C118 1.481(18)
C117 C120 1.53(2)
C117 C119 1.55(2)
C118 H118a .927(12)
C118 H118b .95(2)
C118 H118c 1.045(18)
C119 H119c .871(16)
C119 H119a .946(15)
C119 H119b .962(15)
C120 H120c .944(11)
C120 H120b .952(16)
C120 H120a .952(15)
C121 C126 1.364(15)
C121 C122 1.376(16)
C121 C12126 1.406(8)
C122 H122 .952(11)
C122 C12126 1.366(12)
C122 C123 1.389(12)
C123 H123 .953(12)
C123 C12126 1.348(13)
C123 C124 1.380(15)
C124 C125 1.382(16)
C124 C12126 1.426(7)
C124 C127 1.534(11)
C125 H125 .937(10)
C125 C12126 1.362(12)
C125 C126 1.388(12)
C126 H126 .923(12)
C126 C12126 1.369(13)
C127 C130 1.494(19)
C127 C129 1.526(17)
C127 C128 1.537(17)
C128 H128b .938(10)
C128 H128a .940(16)
C128 H128c 1.099(14)
C129 H129c .908(16)
C129 H129b .934(10)
C129 H129a .949(12)
C130 H130c .932(14)
C130 H130a .940(11)
C130 H130b .977(14)
N201 C203 1.315(17)
N201 C209 1.41(2)
N201 C208 1.46(2)
O206 C203 1.223(17)
C203 H203 1.011(16)
C208 H208b .98(2)
C208 H208c 1.015(18)
C208 H208a 1.026(18)
C209 H209a .89(2)
C209 H209c .95(2)
C209 H209b .95(2)
C201 O204 1.435(14)
C201 C211 1.506(11)
C201 C221 1.526(11)
C201 C202 1.561(14)
C202 H202 .944(12)
C202 O205 1.423(9)
C202 C231 1.495(12)
C231 C236 1.380(17)
C231 C232 1.397(16)
C231 C23136 1.412(10)
C232 H232 .952(13)
C232 C23136 1.369(14)
C232 C233 1.413(15)
C233 H233 .950(15)
C233 C234 1.35(2)
C233 C23136 1.370(15)
C234 H234 .956(11)
C234 C235 1.36(2)
C234 C23136 1.390(12)
C235 H235 .942(14)
C235 C23136 1.372(15)
C235 C236 1.394(16)
C236 H236 .929(12)
C236 C23136 1.377(13)
O204 H204 .789(5)
O205 H205 .689(9)
C211 C212 1.370(17)
C211 C216 1.380(17)
C211 C21116 1.433(9)
C212 H212 .960(12)
C212 C21116 1.336(13)
C212 C213 1.371(15)
C213 H213 .964(15)
C213 C21116 1.341(16)
C213 C214 1.373(18)
C214 C215 1.38(2)
C214 C21116 1.430(10)
C214 C217 1.532(14)
C215 H215 .929(14)
C215 C21116 1.355(15)
C215 C216 1.384(16)
C216 H216 .915(14)
C216 C21116 1.362(15)
C217 C220a 1.340(14)
C217 C219a 1.354(13)
C217 C218a 1.413(14)
C217 C218 1.51(2)
C217 C220 1.54(3)
C217 C219 1.62(2)
C218 H218c .962(15)
C218 H218b 1.07(2)
C218 H218a 1.09(3)
C218 H220ac 1.12(3)
C218 H219ab 1.24(2)
C218 C220a 1.28(2)
C218 C219a 1.39(3)
C219 H219a 1.009(18)
C219 H219c 1.014(16)
C219 H219b 1.01(2)
C219 H220ab 1.02(2)
C219 C220a 1.29(2)
C219 C218a 1.62(2)
C220 H218ab .91(2)
C220 H220a .99(2)
C220 H220b 1.02(3)
C220 C218a 1.03(2)
C220 H220c 1.034(17)
C220 C219a 1.64(3)
C218a H220b .99234(3)
C218a H218ab 1.03996(3)
C218a H218aa 1.04003(6)
C218a H218ac 1.04021(7)
C219a H219ab 1.03991(5)
C219a H219aa 1.03992(6)
C219a H219ac 1.04003(3)
C220a H220aa 1.03993(6)
C220a H220ac 1.03999(6)
C220a H220ab 1.04001(6)
C220a H219b 1.32223(9)
C221 C222 1.384(16)
C221 C226 1.395(15)
C221 C22126 1.416(8)
C222 H222 .955(11)
C222 C22126 1.354(12)
C222 C223 1.375(12)
C223 H223 .965(12)
C223 C22126 1.374(13)
C223 C224 1.406(15)
C224 C225 1.379(16)
C224 C22126 1.421(9)
C224 C227 1.526(11)
C225 H225 .926(11)
C225 C22126 1.363(12)
C225 C226 1.380(12)
C226 H226 .932(12)
C226 C22126 1.388(13)
C227 C229 1.512(17)
C227 C228 1.523(18)
C227 C230 1.534(19)
C228 H228a .933(12)
C228 H228c .944(15)
C228 H228b .953(19)
C229 H229a .934(10)
C229 H229b .96(2)
C229 H229c 1.184(15)
C230 H230a .932(15)
C230 H230b .939(10)
C230 H230c 1.128(15)
H108b H108aa .150379(10)
H218a H220ac .36571(3)
H218b H219ab .544221(17)
H219a H218ac .80116(3)
H219b H220ab .32772(2)
H220b H218ab .212838(13)
